data_7049647
loop_
_publ_author_name
'Hua, Xiu-Ni'
'Gao, Ji-Xing'
'Chen, Xiao-Gang'
'Li, Peng-Fei'
'Mei, Guang-Quan'
'Liao, Wei-Qiang'

_publ_section_title
;
 Ultrahigh phase transition temperature in a metal-halide perovskite-type
 material containing unprecedented hydrogen bonding interactions.
;
_journal_issue 19
_journal_name_full 'Dalton transactions (Cambridge, England : 2003)'
_journal_page_first 6621
_journal_page_last 6626
_journal_paper_doi 10.1039/c9dt00945k
_journal_volume 48
_journal_year 2019
_chemical_formula_moiety 'Cd Cl3, C4 H12 N O'
_chemical_formula_sum 'C4 H12 Cd Cl3 N O'
_chemical_formula_weight 308.91
_space_group_crystal_system orthorhombic
_space_group_IT_number 62
_space_group_name_Hall '-P 2ac 2n'
_space_group_name_H-M_alt 'P n m a'
_symmetry_space_group_name_Hall '-P 2ac 2n'
_symmetry_space_group_name_H-M 'P n m a'
_atom_sites_solution_hydrogens difmap
_audit_block_doi 10.5517/ccdc.csd.cc21bwbm
_audit_creation_method SHELXL-2014/7
_audit_update_record
;
2019-04-01 deposited with the CCDC.    2019-04-09 downloaded from the CCDC.
;
_cell_angle_alpha 90
_cell_angle_beta 90
_cell_angle_gamma 90
_cell_formula_units_Z 4
_cell_length_a 14.9615(14)
_cell_length_b 6.7750(4)
_cell_length_c 10.0904(9)
_cell_measurement_reflns_used 1612
_cell_measurement_temperature 443(2)
_cell_measurement_theta_max 29.0690
_cell_measurement_theta_min 3.3690
_cell_volume 1022.80(15)
_computing_cell_refinement 'CrysAlisPro 1.171.39.46 (Rigaku OD, 2018)'
_computing_data_collection 'CrysAlisPro 1.171.39.46 (Rigaku OD, 2018)'
_computing_data_reduction 'CrysAlisPro 1.171.39.46 (Rigaku OD, 2018)'
_computing_molecular_graphics 'DIAMOND (Brandenburg & Putz, 2005)'
_computing_publication_material 'SHELXL-2014/7 (Sheldrick, 2014)'
_computing_structure_refinement 'SHELXL-2014/7 (Sheldrick, 2014)'
_computing_structure_solution 'SHELXL-2014/7 (Sheldrick, 2014)'
_diffrn_ambient_temperature 443(2)
_diffrn_measured_fraction_theta_full 0.999
_diffrn_measured_fraction_theta_max 0.999
_diffrn_measurement_device_type 'XtaLAB Synergy R, DW system, HyPix'
_diffrn_measurement_method 'four-circle diffractometer'
_diffrn_radiation_type MoK\a
_diffrn_radiation_wavelength 0.71073
_diffrn_reflns_av_R_equivalents 0.0190
_diffrn_reflns_av_unetI/netI 0.0162
_diffrn_reflns_Laue_measured_fraction_full 0.999
_diffrn_reflns_Laue_measured_fraction_max 0.999
_diffrn_reflns_limit_h_max 17
_diffrn_reflns_limit_h_min -16
_diffrn_reflns_limit_k_max 8
_diffrn_reflns_limit_k_min -7
_diffrn_reflns_limit_l_max 11
_diffrn_reflns_limit_l_min -12
_diffrn_reflns_number 4344
_diffrn_reflns_point_group_measured_fraction_full 0.999
_diffrn_reflns_point_group_measured_fraction_max 0.999
_diffrn_reflns_theta_full 25.000
_diffrn_reflns_theta_max 25.000
_diffrn_reflns_theta_min 2.435
_diffrn_source 'Rotating-anode X-ray tube'
_exptl_absorpt_coefficient_mu 2.863
_exptl_absorpt_correction_T_max 0.751
_exptl_absorpt_correction_T_min 0.716
_exptl_absorpt_correction_type multi-scan
_exptl_absorpt_process_details 'CrysAlisPro 1.171.39.46 (Rigaku OD, 2018)'
_exptl_crystal_colour colorless
_exptl_crystal_density_diffrn 2.006
_exptl_crystal_density_method 'not measured'
_exptl_crystal_description strip
_exptl_crystal_F_000 600
_exptl_crystal_size_max 0.120
_exptl_crystal_size_mid 0.120
_exptl_crystal_size_min 0.100
_refine_diff_density_max 0.478
_refine_diff_density_min -0.213
_refine_diff_density_rms 0.089
_refine_ls_extinction_method none
_refine_ls_goodness_of_fit_ref 1.072
_refine_ls_hydrogen_treatment constr
_refine_ls_matrix_type full
_refine_ls_number_parameters 58
_refine_ls_number_reflns 977
_refine_ls_number_restraints 76
_refine_ls_restrained_S_all 1.081
_refine_ls_R_factor_all 0.0592
_refine_ls_R_factor_gt 0.0410
_refine_ls_shift/su_max 0.000
_refine_ls_shift/su_mean 0.000
_refine_ls_structure_factor_coef Fsqd
_refine_ls_weighting_details 'w=1/[\s^2^(Fo^2^)+(0.0768P)^2^+0.3069P] where P=(Fo^2^+2Fc^2^)/3'
_refine_ls_weighting_scheme calc
_refine_ls_wR_factor_gt 0.1268
_refine_ls_wR_factor_ref 0.1381
_reflns_Friedel_coverage 0.000
_reflns_number_gt 620
_reflns_number_total 978
_reflns_threshold_expression 'I > 2\s(I)'
_cod_data_source_file c9dt00945k2.cif
_cod_data_source_block 1-443K
_cod_depositor_comments 'Adding full bibliography for 7049642--7049648.cif.'
_cod_original_cell_volume 1022.81(15)
_cod_database_code 7049647
_shelx_shelxl_version_number 2014/7
_shelx_space_group_comment
;
The symmetry employed for this shelxl refinement is uniquely defined
by the following loop, which should always be used as a source of
symmetry information in preference to the above space-group names.
They are only intended as comments.
;

loop_
_space_group_symop_operation_xyz
'x, y, z'
'-x+1/2, -y, z+1/2'
'x+1/2, -y+1/2, -z+1/2'
'-x, y+1/2, -z'
'-x, -y, -z'
'x-1/2, y, -z-1/2'
'-x-1/2, y-1/2, z-1/2'
'x, -y-1/2, z'

loop_
_atom_site_label
_atom_site_type_symbol
_atom_site_fract_x
_atom_site_fract_y
_atom_site_fract_z
_atom_site_U_iso_or_equiv
_atom_site_adp_type
_atom_site_occupancy
_atom_site_site_symmetry_order
_atom_site_calc_flag
_atom_site_refinement_flags_posn
_atom_site_refinement_flags_adp
_atom_site_refinement_flags_occupancy
O1 O 0.557(2) 0.345(4) 0.592(2) 0.377(11) Uani 0.5 1 d D U P
H1 H 0.5381 0.3879 0.6667 0.453 Uiso 0.5 1 d R U P
N1 N 0.6638(10) 0.2500 0.4181(16) 0.281(5) Uani 1 2 d DS TU P
H1A H 0.6103 0.2500 0.3772 0.337 Uiso 1 2 d R U P
C1 C 0.7177 0.2181 0.2916 0.259 Uani 0.5 1 d D U P
H1B H 0.6830 0.1422 0.2299 0.389 Uiso 0.5 1 d R U P
H1C H 0.7321 0.3437 0.2530 0.389 Uiso 0.5 1 d R U P
H1D H 0.7718 0.1485 0.3122 0.389 Uiso 0.5 1 d R U P
C2 C 0.7065 0.4433 0.4016 0.315 Uani 0.5 1 d D U P
H2A H 0.7259 0.4576 0.3114 0.472 Uiso 0.5 1 d R U P
H2B H 0.6645 0.5458 0.4226 0.472 Uiso 0.5 1 d R U P
H2C H 0.7572 0.4529 0.4597 0.472 Uiso 0.5 1 d R U P
C3 C 0.641(3) 0.458(3) 0.464(2) 0.328(8) Uani 0.5 1 d D U P
H3A H 0.5951 0.5352 0.4227 0.393 Uiso 0.5 1 d R U P
H3B H 0.6972 0.5263 0.4634 0.393 Uiso 0.5 1 d R U P
C4 C 0.655(2) 0.353(5) 0.588(3) 0.358(10) Uani 0.5 1 d D U P
H4A H 0.6854 0.2245 0.6064 0.430 Uiso 0.5 1 d R U P
H4B H 0.6697 0.4468 0.6562 0.430 Uiso 0.5 1 d R U P
Cd1 Cd 1.0000 0.5000 0.5000 0.0975(4) Uani 1 2 d S U P
Cl1 Cl 0.89711(15) 0.2500 0.6313(2) 0.1189(8) Uani 1 2 d S TU P
Cl2 Cl 0.87283(14) 0.7500 0.4396(3) 0.1233(8) Uani 1 2 d S TU P
Cl3 Cl 0.97254(17) 0.2500 0.3016(2) 0.1136(7) Uani 1 2 d S TU P

loop_
_atom_site_aniso_label
_atom_site_aniso_U_11
_atom_site_aniso_U_22
_atom_site_aniso_U_33
_atom_site_aniso_U_23
_atom_site_aniso_U_13
_atom_site_aniso_U_12
O1 0.43(2) 0.37(3) 0.324(18) -0.054(19) 0.082(18) 0.03(2)
N1 0.306(14) 0.236(9) 0.301(11) 0.000 -0.010(10) 0.000
C1 0.230 0.265 0.283 0.003 -0.039 -0.024
C2 0.305 0.262 0.378 -0.027 -0.024 -0.041
C3 0.362(17) 0.267(15) 0.353(17) -0.041(13) 0.011(14) -0.031(16)
C4 0.42(2) 0.32(2) 0.336(13) -0.051(11) -0.006(18) 0.01(2)
Cd1 0.0959(6) 0.0641(5) 0.1327(7) -0.0012(3) 0.0073(3) -0.0001(2)
Cl1 0.1170(16) 0.0867(12) 0.1529(19) 0.000 0.0371(13) 0.000
Cl2 0.0933(13) 0.0909(13) 0.186(2) 0.000 -0.0183(14) 0.000
Cl3 0.1292(16) 0.0907(13) 0.1209(15) 0.000 -0.0020(12) 0.000

loop_
_atom_type_symbol
_atom_type_description
_atom_type_scat_dispersion_real
_atom_type_scat_dispersion_imag
_atom_type_scat_source
C C 0.0033 0.0016 'International Tables Vol C Tables 4.2.6.8 and 6.1.1.4'
H H 0.0000 0.0000 'International Tables Vol C Tables 4.2.6.8 and 6.1.1.4'
Cd Cd -0.8075 1.2024 'International Tables Vol C Tables 4.2.6.8 and 6.1.1.4'
Cl Cl 0.1484 0.1585 'International Tables Vol C Tables 4.2.6.8 and 6.1.1.4'
N N 0.0061 0.0033 'International Tables Vol C Tables 4.2.6.8 and 6.1.1.4'
O O 0.0106 0.0060 'International Tables Vol C Tables 4.2.6.8 and 6.1.1.4'

loop_
_geom_angle_atom_site_label_1
_geom_angle_atom_site_label_2
_geom_angle_atom_site_label_3
_geom_angle
_geom_angle_site_symmetry_1
_geom_angle_site_symmetry_3
O1 O1 C4 92(2) 8_565 .
O1 O1 H1 109.8 8_565 .
C4 O1 H1 110.4 . .
C2 N1 C2 126.5(10) . 8_565
C2 N1 C3 163(2) . 8_565
C2 N1 C3 46.1(15) 8_565 8_565
C2 N1 C3 46.1(15) . .
C2 N1 C3 163(2) 8_565 .
C3 N1 C3 135(3) 8_565 .
C2 N1 C1 63.1(4) . 8_565
C2 N1 C1 78.5(6) 8_565 8_565
C3 N1 C1 120.4(14) 8_565 8_565
C3 N1 C1 104.1(14) . 8_565
C2 N1 C1 78.5(6) . .
C2 N1 C1 63.1(4) 8_565 .
C3 N1 C1 104.1(14) 8_565 .
C3 N1 C1 120.4(14) . .
C1 N1 C1 16.29(14) 8_565 .
C2 N1 C4 118.1(14) . 8_565
C2 N1 C4 78.3(12) 8_565 8_565
C3 N1 C4 49.7(10) 8_565 8_565
C3 N1 C4 93(2) . 8_565
C1 N1 C4 149.6(14) 8_565 8_565
C1 N1 C4 139.1(13) . 8_565
C2 N1 H1A 109.6 . .
C2 N1 H1A 109.6 8_565 .
C3 N1 H1A 86.6 8_565 .
C3 N1 H1A 86.6 . .
C1 N1 H1A 95.0 8_565 .
C1 N1 H1A 95.0 . .
C4 N1 H1A 111.2 8_565 .
C1 C1 N1 81.85(7) 8_565 .
C1 C1 C2 134.2 8_565 8_565
N1 C1 C2 56.6(3) . 8_565
C1 C1 C2 36.3 8_565 .
N1 C1 C2 49.4(2) . .
C2 C1 C2 97.9 8_565 .
C1 C1 H1B 122.4 8_565 .
N1 C1 H1B 109.4 . .
C2 C1 H1B 91.6 8_565 .
C2 C1 H1B 139.8 . .
C1 C1 H1C 27.6 8_565 .
N1 C1 H1C 109.4 . .
C2 C1 H1C 158.3 8_565 .
C2 C1 H1C 62.9 . .
H1B C1 H1C 109.5 . .
C1 C1 H1D 119.4 8_565 .
N1 C1 H1D 109.5 . .
C2 C1 H1D 66.0 8_565 .
C2 C1 H1D 110.1 . .
H1B C1 H1D 109.5 . .
H1C C1 H1D 109.5 . .
C3 C2 N1 69.4(11) . .
C3 C2 C1 122.0(12) . 8_565
N1 C2 C1 60.3(5) . 8_565
C3 C2 C1 117.3(11) . .
N1 C2 C1 52.1(5) . .
C1 C2 C1 9.4 8_565 .
C3 C2 H2A 139.1 . .
N1 C2 H2A 109.2 . .
C1 C2 H2A 50.7 8_565 .
C1 C2 H2A 59.9 . .
C3 C2 H2B 43.3 . .
N1 C2 H2B 109.6 . .
C1 C2 H2B 136.9 8_565 .
C1 C2 H2B 140.3 . .
H2A C2 H2B 109.5 . .
C3 C2 H2C 109.0 . .
N1 C2 H2C 109.6 . .
C1 C2 H2C 113.3 8_565 .
C1 C2 H2C 110.0 . .
H2A C2 H2C 109.5 . .
H2B C2 H2C 109.5 . .
C3 C2 H3B 53.9 . .
N1 C2 H3B 115.8 . .
C1 C2 H3B 175.8 8_565 .
C1 C2 H3B 167.4 . .
H2A C2 H3B 132.7 . .
H2B C2 H3B 41.7 . .
H2C C2 H3B 68.8 . .
C2 C3 C4 107(2) . .
C2 C3 N1 64.5(11) . .
C4 C3 N1 77(2) . .
C2 C3 H2B 54.4 . .
C4 C3 H2B 137.9 . .
N1 C3 H2B 115.1 . .
C2 C3 H3A 114.1 . .
C4 C3 H3A 138.4 . .
N1 C3 H3A 122.1 . .
H2B C3 H3A 71.4 . .
C2 C3 H3B 45.8 . .
C4 C3 H3B 96.6 . .
N1 C3 H3B 104.4 . .
H2B C3 H3B 42.2 . .
H3A C3 H3B 111.0 . .
C4 C4 C3 119.2(17) 8_565 .
C4 C4 O1 88(2) 8_565 .
C3 C4 O1 84(2) . .
C4 C4 H4A 29.2 8_565 .
C3 C4 H4A 130.7 . .
O1 C4 H4A 114.4 . .
C4 C4 H4B 131.3 8_565 .
C3 C4 H4B 109.2 . .
O1 C4 H4B 103.2 . .
H4A C4 H4B 110.0 . .
Cl2 Cd1 Cl2 180.0 . 5_766
Cl2 Cd1 Cl1 83.80(6) . 5_766
Cl2 Cd1 Cl1 96.20(6) 5_766 5_766
Cl2 Cd1 Cl1 96.20(6) . .
Cl2 Cd1 Cl1 83.80(6) 5_766 .
Cl1 Cd1 Cl1 180.0 5_766 .
Cl2 Cd1 Cl3 97.16(6) . .
Cl2 Cd1 Cl3 82.84(6) 5_766 .
Cl1 Cd1 Cl3 96.94(6) 5_766 .
Cl1 Cd1 Cl3 83.07(6) . .
Cl2 Cd1 Cl3 82.84(6) . 5_766
Cl2 Cd1 Cl3 97.16(6) 5_766 5_766
Cl1 Cd1 Cl3 83.07(6) 5_766 5_766
Cl1 Cd1 Cl3 96.93(6) . 5_766
Cl3 Cd1 Cl3 180.0 . 5_766
Cl2 Cd1 Cd1 49.71(3) . 4_756
Cl2 Cd1 Cd1 130.29(3) 5_766 4_756
Cl1 Cd1 Cd1 50.18(3) 5_766 4_756
Cl1 Cd1 Cd1 129.82(3) . 4_756
Cl3 Cd1 Cd1 129.65(3) . 4_756
Cl3 Cd1 Cd1 50.35(3) 5_766 4_756
Cl2 Cd1 Cd1 130.29(3) . 4_746
Cl2 Cd1 Cd1 49.71(3) 5_766 4_746
Cl1 Cd1 Cd1 129.82(3) 5_766 4_746
Cl1 Cd1 Cd1 50.18(3) . 4_746
Cl3 Cd1 Cd1 50.35(3) . 4_746
Cl3 Cd1 Cd1 129.65(3) 5_766 4_746
Cd1 Cd1 Cd1 180.0 4_756 4_746
Cd1 Cl1 Cd1 79.65(5) . 4_746
Cd1 Cl2 Cd1 80.58(6) 4_756 .
Cd1 Cl3 Cd1 79.29(6) . 4_746

loop_
_geom_bond_atom_site_label_1
_geom_bond_atom_site_label_2
_geom_bond_distance
_geom_bond_site_symmetry_2
O1 O1 1.29(5) 8_565
O1 C4 1.468(18) .
O1 H1 0.8532 .
N1 C2 1.467(6) .
N1 C2 1.467(6) 8_565
N1 C3 1.522(17) 8_565
N1 C3 1.522(17) .
N1 C1 1.525(13) 8_565
N1 C1 1.525(13) .
N1 C4 1.86(4) 8_565
N1 H1A 0.9001 .
C1 C1 0.4321 8_565
C1 C2 1.5672 8_565
C1 C2 1.8942 .
C1 H1B 0.9600 .
C1 H1C 0.9600 .
C1 H1D 0.9600 .
C2 C3 1.17(4) .
C2 C1 1.5672 8_565
C2 H2A 0.9600 .
C2 H2B 0.9600 .
C2 H2C 0.9600 .
C2 H3B 0.8513 .
C3 C4 1.451(18) .
C3 H2B 0.8102 .
C3 H3A 0.9600 .
C3 H3B 0.9601 .
C4 C4 1.40(7) 8_565
C4 H4A 0.9998 .
C4 H4B 0.9599 .
Cd1 Cl2 2.6193(16) .
Cd1 Cl2 2.6193(16) 5_766
Cd1 Cl1 2.6448(15) 5_766
Cd1 Cl1 2.6448(15) .
Cd1 Cl3 2.6546(17) .
Cd1 Cl3 2.6546(17) 5_766
Cd1 Cd1 3.3875(2) 4_756
Cd1 Cd1 3.3875(2) 4_746
Cl1 Cd1 2.6448(15) 4_746
Cl2 Cd1 2.6193(16) 4_756
Cl3 Cd1 2.6546(17) 4_746

loop_
_geom_hbond_atom_site_label_D
_geom_hbond_atom_site_label_H
_geom_hbond_atom_site_label_A
_geom_hbond_distance_DH
_geom_hbond_distance_HA
_geom_hbond_distance_DA
_geom_hbond_angle_DHA
_geom_hbond_site_symmetry_A
C3 H3A O1 0.96 2.42 3.30(5) 151.9 5_666
C2 H2C Cl2 0.96 2.66 3.2645(16) 121.2 .
N1 H1A Cl3 0.90 2.74 3.619(18) 166.1 6_556
O1 H1 Cl3 0.85 2.81 3.49(2) 137.8 2_665

loop_
_geom_torsion_atom_site_label_1
_geom_torsion_atom_site_label_2
_geom_torsion_atom_site_label_3
_geom_torsion_atom_site_label_4
_geom_torsion
_geom_torsion_site_symmetry_1
_geom_torsion_site_symmetry_4
C2 N1 C1 C1 -18.3(5) . 8_565
C2 N1 C1 C1 -159.8(5) 8_565 8_565
C3 N1 C1 C1 178.5(17) 8_565 8_565
C3 N1 C1 C1 1.7(19) . 8_565
C4 N1 C1 C1 -138.3(18) 8_565 8_565
C2 N1 C1 C2 141.5(10) . 8_565
C3 N1 C1 C2 -21.7(14) 8_565 8_565
C3 N1 C1 C2 162(2) . 8_565
C1 N1 C1 C2 159.8(5) 8_565 8_565
C4 N1 C1 C2 21.5(15) 8_565 8_565
C2 N1 C1 C2 -141.5(10) 8_565 .
C3 N1 C1 C2 -163(2) 8_565 .
C3 N1 C1 C2 20.0(16) . .
C1 N1 C1 C2 18.3(5) 8_565 .
C4 N1 C1 C2 -120(2) 8_565 .
C2 N1 C2 C3 -161(2) 8_565 .
C3 N1 C2 C3 -103(6) 8_565 .
C1 N1 C2 C3 150.1(16) 8_565 .
C1 N1 C2 C3 155.8(17) . .
C4 N1 C2 C3 -64(2) 8_565 .
C2 N1 C2 C1 49.4(10) 8_565 8_565
C3 N1 C2 C1 107(6) 8_565 8_565
C3 N1 C2 C1 -150.1(16) . 8_565
C1 N1 C2 C1 5.67(15) . 8_565
C4 N1 C2 C1 145.7(15) 8_565 8_565
C2 N1 C2 C1 43.7(9) 8_565 .
C3 N1 C2 C1 101(6) 8_565 .
C3 N1 C2 C1 -155.8(17) . .
C1 N1 C2 C1 -5.67(15) 8_565 .
C4 N1 C2 C1 140.0(16) 8_565 .
C1 C1 C2 C3 122.7(13) 8_565 .
N1 C1 C2 C3 -25.6(17) . .
C2 C1 C2 C3 -57.3(13) 8_565 .
C1 C1 C2 N1 148.3(8) 8_565 .
C2 C1 C2 N1 -31.7(8) 8_565 .
N1 C1 C2 C1 -148.3(8) . 8_565
C2 C1 C2 C1 180.0 8_565 8_565
N1 C2 C3 C4 66(2) . .
C1 C2 C3 C4 97(2) 8_565 .
C1 C2 C3 C4 87(2) . .
C1 C2 C3 N1 30.7(15) 8_565 .
C1 C2 C3 N1 21.4(14) . .
C2 N1 C3 C2 70(6) 8_565 .
C3 N1 C3 C2 157(3) 8_565 .
C1 N1 C3 C2 -27.3(14) 8_565 .
C1 N1 C3 C2 -28(2) . .
C4 N1 C3 C2 127.3(13) 8_565 .
C2 N1 C3 C4 -117(2) . .
C2 N1 C3 C4 -47(6) 8_565 .
C3 N1 C3 C4 40(5) 8_565 .
C1 N1 C3 C4 -144.0(17) 8_565 .
C1 N1 C3 C4 -144.5(17) . .
C4 N1 C3 C4 10.6(15) 8_565 .
C2 C3 C4 C4 -74(2) . 8_565
N1 C3 C4 C4 -16(2) . 8_565
C2 C3 C4 O1 -158(2) . .
N1 C3 C4 O1 -100(3) . .
O1 O1 C4 C4 0.001(1) 8_565 8_565
O1 O1 C4 C3 119.7(15) 8_565 .
